data_2222188
loop_
_publ_author_name
'Tan, Chui Lian'
'Lo, Kong Mun'
'Ng, Seik Weng'

_publ_section_title
Dichloridobis(2-chlorobenzyl-\k<i>C</i>)[5,6-diphenyl-3-(2-pyridyl)-1,2,4-triazine-\k^2^<i>N</i>^2^,<i>N</i>^3^]tin(IV)
_journal_coeditor_code XU2527
_journal_issue 6
_journal_name_full 'Acta Crystallographica Section E'
_journal_page_first m694
_journal_paper_doi 10.1107/S1600536809019242
_journal_volume 65
_journal_year 2009
_chemical_formula_iupac '[Sn (C7 H6 Cl)2 Cl2 (C20 H14 N4)]'
_chemical_formula_moiety 'C34 H26 Cl4 N4 Sn'
_chemical_formula_sum 'C34 H26 Cl4 N4 Sn'
_chemical_formula_weight 751.08
_chemical_name_systematic
;
Dichloridobis(2-chlorobenzyl-\k<i>C</i>)[5,6-diphenyl-3-(2-pyridyl)-
1,2,4-triazine-\k^2^<i>N</i>^2^,<i>N</i>^3^]tin(IV)
;
_space_group_IT_number 14
_symmetry_cell_setting monoclinic
_symmetry_space_group_name_Hall '-P 2ybc'
_symmetry_space_group_name_H-M 'P 1 21/c 1'
_atom_sites_solution_hydrogens geom
_atom_sites_solution_primary direct
_atom_sites_solution_secondary difmap
_audit_creation_method SHELXL-97
_cell_angle_alpha 90.00
_cell_angle_beta 107.0440(10)
_cell_angle_gamma 90.00
_cell_formula_units_Z 8
_cell_length_a 31.3421(4)
_cell_length_b 9.95210(10)
_cell_length_c 21.0742(3)
_cell_measurement_reflns_used 9969
_cell_measurement_temperature 100(2)
_cell_measurement_theta_max 28.2
_cell_measurement_theta_min 2.3
_cell_volume 6284.75(14)
_computing_cell_refinement 'APEX2 (Bruker, 2007) [SMART?]'
_computing_data_collection 'APEX2 (Bruker, 2007) [SMART software with SMART APEX machine?]'
_computing_data_reduction 'SAINT (Bruker, 2007)'
_computing_molecular_graphics 'X-SEED (Barbour, 2001)'
_computing_publication_material 'publCIF (Westrip, 2009)'
_computing_structure_refinement 'SHELXL97 (Sheldrick, 2008)'
_computing_structure_solution 'SHELXS97 (Sheldrick, 2008)'
_diffrn_ambient_temperature 100(2)
_diffrn_measured_fraction_theta_full 1.000
_diffrn_measured_fraction_theta_max 1.000
_diffrn_measurement_device_type 'Bruker SMART APEX'
_diffrn_measurement_method \w
_diffrn_radiation_monochromator graphite
_diffrn_radiation_source 'fine-focus sealed tube'
_diffrn_radiation_type MoK\a
_diffrn_radiation_wavelength 0.71073
_diffrn_reflns_av_R_equivalents 0.0312
_diffrn_reflns_av_sigmaI/netI 0.0276
_diffrn_reflns_limit_h_max 40
_diffrn_reflns_limit_h_min -40
_diffrn_reflns_limit_k_max 12
_diffrn_reflns_limit_k_min -12
_diffrn_reflns_limit_l_max 27
_diffrn_reflns_limit_l_min -27
_diffrn_reflns_number 58928
_diffrn_reflns_theta_full 27.50
_diffrn_reflns_theta_max 27.50
_diffrn_reflns_theta_min 0.68
_diffrn_standards_decay_% 0
_diffrn_standards_interval_count 0
_diffrn_standards_interval_time 0
_diffrn_standards_number 0
_exptl_absorpt_coefficient_mu 1.185
_exptl_absorpt_correction_T_max 0.7176
_exptl_absorpt_correction_T_min 0.6486
_exptl_absorpt_correction_type multi-scan
_exptl_absorpt_process_details '(SADABS; Sheldrick, 1996)'
_exptl_crystal_colour orange
_exptl_crystal_density_diffrn 1.588
_exptl_crystal_density_method 'not measured'
_exptl_crystal_description block
_exptl_crystal_F_000 3008
_exptl_crystal_size_max 0.40
_exptl_crystal_size_mid 0.35
_exptl_crystal_size_min 0.30
_refine_diff_density_max 1.399
_refine_diff_density_min -0.794
_refine_ls_extinction_method none
_refine_ls_goodness_of_fit_ref 1.090
_refine_ls_hydrogen_treatment constr
_refine_ls_matrix_type full
_refine_ls_number_parameters 710
_refine_ls_number_reflns 14419
_refine_ls_number_restraints 128
_refine_ls_restrained_S_all 1.102
_refine_ls_R_factor_all 0.0429
_refine_ls_R_factor_gt 0.0337
_refine_ls_shift/su_max 0.001
_refine_ls_shift/su_mean 0.001
_refine_ls_structure_factor_coef Fsqd
_refine_ls_weighting_details 'calc w=1/[\s^2^(Fo^2^)+(0.05P)^2^+5P] where P=(Fo^2^+2Fc^2^)/3'
_refine_ls_weighting_scheme calc
_refine_ls_wR_factor_gt 0.0866
_refine_ls_wR_factor_ref 0.0939
_reflns_number_gt 12295
_reflns_number_total 14419
_reflns_threshold_expression I>2\s(I)
_cod_data_source_file xu2527.cif
_cod_data_source_block I
_cod_original_sg_symbol_H-M 'P 21/c'
_cod_database_code 2222188
_cod_database_fobs_code 2222188

loop_
_symmetry_equiv_pos_as_xyz
'x, y, z'
'-x, y+1/2, -z+1/2'
'-x, -y, -z'
'x, -y-1/2, z-1/2'

loop_
_atom_site_type_symbol
_atom_site_label
_atom_site_fract_x
_atom_site_fract_y
_atom_site_fract_z
_atom_site_U_iso_or_equiv
_atom_site_adp_type
_atom_site_calc_flag
_atom_site_refinement_flags
_atom_site_occupancy
_atom_site_disorder_assembly
_atom_site_disorder_group
Sn Sn1 0.337678(7) 0.85029(2) 0.245879(10) 0.02394(6) Uani d . 1 . .
Sn Sn2 0.115732(6) 0.468724(17) 0.150816(8) 0.01496(5) Uani d . 1 C .
Cl Cl1 0.4189(2) 0.5202(6) 0.3582(3) 0.0792(14) Uani d PDU 0.50 A 1
Cl Cl1' 0.4120(2) 0.5487(7) 0.3809(3) 0.121(3) Uani d PDU 0.50 B 2
Cl Cl2 0.25217(3) 0.57651(10) 0.09862(4) 0.0409(2) Uani d . 1 . .
Cl Cl3 0.37108(3) 1.05914(8) 0.21457(5) 0.0419(2) Uani d . 1 . .
Cl Cl4 0.28992(3) 0.95136(9) 0.30908(4) 0.0401(2) Uani d . 1 . .
Cl Cl5 0.09515(3) 0.25073(10) -0.02284(4) 0.0269(3) Uani d PDU 0.778(2) C 3
Cl Cl5' 0.21414(12) 0.1384(4) 0.19930(17) 0.0424(12) Uani d PDU 0.222(2) C 4
Cl Cl6 0.06462(3) 0.37633(10) 0.31987(4) 0.0399(2) Uani d . 1 C .
Cl Cl7 0.17737(2) 0.62965(7) 0.19768(3) 0.02471(14) Uani d . 1 . .
Cl Cl8 0.07577(2) 0.58752(7) 0.04745(3) 0.02630(15) Uani d . 1 . .
N N1 0.31418(8) 0.6252(2) 0.26478(11) 0.0232(5) Uani d . 1 . .
N N2 0.37008(8) 0.6853(2) 0.19349(11) 0.0215(5) Uani d . 1 . .
N N3 0.39714(8) 0.7224(2) 0.15831(12) 0.0222(5) Uani d . 1 . .
N N4 0.36586(8) 0.4630(2) 0.15341(12) 0.0236(5) Uani d . 1 . .
N N5 0.06326(7) 0.2843(2) 0.12295(10) 0.0170(4) Uani d . 1 . .
N N6 0.13203(7) 0.2986(2) 0.23490(10) 0.0164(4) Uani d . 1 . .
N N7 0.16371(7) 0.3167(2) 0.29263(10) 0.0168(4) Uani d . 1 . .
N N8 0.12132(7) 0.0720(2) 0.26044(10) 0.0176(4) Uani d . 1 . .
C C1 0.39403(11) 0.8287(4) 0.33495(16) 0.0400(8) Uani d D 1 . .
H H1A 0.4007 0.9178 0.3565 0.048 Uiso calc PR 0.50 D 1
H H1B 0.3850 0.7684 0.3661 0.048 Uiso calc PR 0.50 D 1
H H1C 0.4008 0.9181 0.3561 0.048 Uiso calc PR 0.50 D 2
H H1D 0.3848 0.7696 0.3664 0.048 Uiso calc PR 0.50 D 2
C C2 0.4366(4) 0.7738(8) 0.3242(8) 0.0403(8) Uani d PGDU 0.50 A 1
C C3 0.4495(2) 0.6396(7) 0.3311(3) 0.0553(16) Uani d PGDU 0.50 A 1
C C4 0.4881(3) 0.5992(6) 0.3167(5) 0.054(2) Uani d PGDU 0.50 A 1
H H4 0.4969 0.5075 0.3214 0.065 Uiso calc PR 0.50 A 1
C C5 0.5138(3) 0.6929(8) 0.2953(6) 0.061(3) Uani d PGDU 0.50 A 1
H H5 0.5402 0.6653 0.2855 0.073 Uiso calc PR 0.50 A 1
C C6 0.5009(3) 0.8270(6) 0.2884(6) 0.053(2) Uani d PGDU 0.50 A 1
H H6 0.5185 0.8911 0.2738 0.063 Uiso calc PR 0.50 A 1
C C7 0.4623(4) 0.8675(6) 0.3028(9) 0.0396(15) Uani d PGDU 0.50 A 1
H H7 0.4535 0.9591 0.2981 0.048 Uiso calc PR 0.50 A 1
C C2' 0.4366(4) 0.7723(9) 0.3252(8) 0.0403(8) Uani d PGD 0.50 B 2
C C3' 0.4454(2) 0.6389(8) 0.3439(3) 0.0553(16) Uani d PGD 0.50 B 2
C C4' 0.4823(3) 0.5748(7) 0.3336(5) 0.054(2) Uani d PGD 0.50 B 2
H H4' 0.4883 0.4836 0.3464 0.065 Uiso calc PR 0.50 B 2
C C5' 0.5102(3) 0.6441(8) 0.3046(6) 0.061(3) Uani d PGD 0.50 B 2
H H5' 0.5354 0.6004 0.2976 0.073 Uiso calc PR 0.50 B 2
C C6' 0.5014(3) 0.7776(7) 0.2859(6) 0.053(2) Uani d PGD 0.50 B 2
H H6' 0.5205 0.8250 0.2661 0.063 Uiso calc PR 0.50 B 2
C C7' 0.4645(4) 0.8417(7) 0.2962(9) 0.0396(15) Uani d PGD 0.50 B 2
H H7' 0.4585 0.9329 0.2834 0.048 Uiso calc PR 0.50 B 2
C C8 0.28281(11) 0.8601(3) 0.15484(15) 0.0295(7) Uani d . 1 . .
H H8A 0.2583 0.8034 0.1607 0.035 Uiso calc R 1 A .
H H8B 0.2718 0.9538 0.1491 0.035 Uiso calc R 1 . .
C C9 0.29205(7) 0.81706(19) 0.09063(7) 0.0249(6) Uani d G 1 A .
C C10 0.27806(6) 0.69252(17) 0.06227(9) 0.0260(6) Uani d G 1 . .
C C11 0.28485(7) 0.65793(15) 0.00206(9) 0.0300(7) Uani d G 1 A .
H H11 0.2753 0.5728 -0.0173 0.036 Uiso calc R 1 . .
C C12 0.30564(7) 0.74788(19) -0.02978(7) 0.0291(6) Uani d G 1 . .
H H12 0.3103 0.7242 -0.0709 0.035 Uiso calc R 1 A .
C C13 0.31963(7) 0.87241(18) -0.00141(9) 0.0330(7) Uani d G 1 A .
H H13 0.3338 0.9339 -0.0232 0.040 Uiso calc R 1 . .
C C14 0.31283(7) 0.90701(15) 0.05880(9) 0.0305(7) Uani d G 1 . .
H H14 0.3224 0.9921 0.0782 0.037 Uiso calc R 1 A .
C C15 0.28733(10) 0.5980(3) 0.30197(14) 0.0278(6) Uani d . 1 . .
H H15 0.2750 0.6707 0.3200 0.033 Uiso calc R 1 . .
C C16 0.27668(11) 0.4680(4) 0.31529(16) 0.0352(7) Uani d . 1 . .
H H16 0.2579 0.4520 0.3426 0.042 Uiso calc R 1 . .
C C17 0.29383(12) 0.3624(4) 0.28822(17) 0.0367(8) Uani d . 1 . .
H H17 0.2873 0.2724 0.2973 0.044 Uiso calc R 1 . .
C C18 0.32066(11) 0.3883(3) 0.24760(15) 0.0311(7) Uani d . 1 . .
H H18 0.3323 0.3170 0.2276 0.037 Uiso calc R 1 . .
C C19 0.33003(10) 0.5215(3) 0.23706(14) 0.0240(6) Uani d . 1 . .
C C20 0.35760(9) 0.5572(3) 0.19343(13) 0.0213(6) Uani d . 1 . .
C C21 0.40822(9) 0.6320(3) 0.11932(14) 0.0211(5) Uani d . 1 . .
C C22 0.38876(9) 0.5015(3) 0.11261(14) 0.0207(5) Uani d . 1 . .
C C23 0.44094(6) 0.6784(2) 0.08617(11) 0.0254(6) Uani d G 1 . .
C C24 0.47436(7) 0.59355(18) 0.07872(13) 0.0377(8) Uani d G 1 . .
H H24 0.4762 0.5039 0.0948 0.045 Uiso calc R 1 . .
C C25 0.50510(7) 0.6399(2) 0.04782(14) 0.0536(11) Uani d G 1 . .
H H25 0.5279 0.5818 0.0427 0.064 Uiso calc R 1 . .
C C26 0.50240(8) 0.7711(3) 0.02436(15) 0.0614(13) Uani d G 1 . .
H H26 0.5234 0.8027 0.0032 0.074 Uiso calc R 1 . .
C C27 0.46898(9) 0.8560(2) 0.03180(15) 0.0652(13) Uani d G 1 . .
H H27 0.4671 0.9456 0.0158 0.078 Uiso calc R 1 . .
C C28 0.43825(7) 0.8096(2) 0.06271(14) 0.0450(9) Uani d G 1 . .
H H28 0.4154 0.8677 0.0678 0.054 Uiso calc R 1 . .
C C29 0.38923(7) 0.40531(16) 0.05922(8) 0.0221(6) Uani d G 1 . .
C C30 0.38156(7) 0.44915(14) -0.00579(9) 0.0264(6) Uani d G 1 . .
H H30 0.3798 0.5426 -0.0154 0.032 Uiso calc R 1 . .
C C31 0.37653(7) 0.3563(2) -0.05672(7) 0.0345(7) Uani d G 1 . .
H H31 0.3713 0.3862 -0.1011 0.041 Uiso calc R 1 . .
C C32 0.37917(8) 0.21954(18) -0.04264(9) 0.0392(8) Uani d G 1 . .
H H32 0.3757 0.1561 -0.0774 0.047 Uiso calc R 1 . .
C C33 0.38684(8) 0.17569(13) 0.02237(10) 0.0363(8) Uani d G 1 . .
H H33 0.3886 0.0822 0.0320 0.044 Uiso calc R 1 . .
C C34 0.39187(7) 0.26858(17) 0.07330(7) 0.0280(6) Uani d G 1 . .
H H34 0.3971 0.2386 0.1177 0.034 Uiso calc R 1 . .
C C35 0.16054(9) 0.3571(3) 0.10712(14) 0.0204(5) Uani d D 1 . .
H H35A 0.1576 0.3964 0.0629 0.025 Uiso calc PR 0.778(2) C 3
H H35B 0.1915 0.3742 0.1349 0.025 Uiso calc PR 0.778(2) C 3
H H35C 0.1622 0.4056 0.0669 0.025 Uiso d PR 0.222(2) C 4
H H35D 0.1908 0.3581 0.1392 0.025 Uiso d PR 0.222(2) C 4
C C36 0.15491(9) 0.20565(15) 0.09827(12) 0.0188(6) Uani d PGDU 0.778(2) C 3
C C37 0.12506(7) 0.1509(2) 0.04190(10) 0.0185(7) Uani d PGDU 0.778(2) C 3
C C38 0.11928(7) 0.0124(2) 0.03626(10) 0.0228(7) Uani d PGDU 0.778(2) C 3
H H38 0.0989 -0.0250 -0.0023 0.027 Uiso calc PR 0.778(2) C 3
C C39 0.14334(9) -0.07120(15) 0.08700(13) 0.0270(9) Uani d PGDU 0.778(2) C 3
H H39 0.1394 -0.1658 0.0831 0.032 Uiso calc PR 0.778(2) C 3
C C40 0.17319(8) -0.0164(2) 0.14337(10) 0.0263(8) Uani d PGDU 0.778(2) C 3
H H40 0.1896 -0.0736 0.1780 0.032 Uiso calc PR 0.778(2) C 3
C C41 0.17897(8) 0.1220(2) 0.14900(10) 0.0237(8) Uani d PGDU 0.778(2) C 3
H H41 0.1994 0.1594 0.1875 0.028 Uiso calc PR 0.778(2) C 3
C C36' 0.1501(3) 0.2140(5) 0.0872(4) 0.0188(6) Uani d PGD 0.22 C 4
C C37' 0.17185(18) 0.1093(7) 0.1275(3) 0.0185(7) Uani d PGD 0.22 C 4
C C38' 0.1598(3) -0.0230(6) 0.1098(4) 0.0228(7) Uani d PGD 0.22 C 4
H H38' 0.1747 -0.0945 0.1374 0.027 Uiso calc PR 0.222(2) C 4
C C39' 0.1261(3) -0.0506(6) 0.0518(4) 0.0270(9) Uani d PGD 0.22 C 4
H H39' 0.1179 -0.1410 0.0397 0.032 Uiso calc PR 0.222(2) C 4
C C40' 0.1043(2) 0.0541(9) 0.0115(3) 0.0263(8) Uani d PGD 0.22 C 4
H H40' 0.0813 0.0352 -0.0282 0.032 Uiso calc PR 0.222(2) C 4
C C41' 0.1163(3) 0.1864(7) 0.0292(4) 0.0237(8) Uani d PGD 0.22 C 4
H H41' 0.1015 0.2579 0.0016 0.028 Uiso calc PR 0.222(2) C 4
C C42 0.07750(9) 0.5679(3) 0.20853(14) 0.0221(6) Uani d . 1 . .
H H42A 0.0950 0.5653 0.2560 0.026 Uiso calc R 1 C .
H H42B 0.0735 0.6635 0.1950 0.026 Uiso calc R 1 . .
C C43 0.03171(5) 0.50634(19) 0.20108(9) 0.0228(6) Uani d G 1 C .
C C44 0.02529(6) 0.4103(2) 0.24530(8) 0.0274(6) Uani d G 1 . .
C C45 -0.01549(7) 0.34462(19) 0.23260(10) 0.0335(7) Uani d G 1 C .
H H45 -0.0199 0.2790 0.2628 0.040 Uiso calc R 1 . .
C C46 -0.04984(5) 0.3749(2) 0.17567(11) 0.0378(8) Uani d G 1 . .
H H46 -0.0777 0.3300 0.1670 0.045 Uiso calc R 1 C .
C C47 -0.04341(5) 0.4709(2) 0.13145(8) 0.0339(7) Uani d G 1 C .
H H47 -0.0669 0.4916 0.0925 0.041 Uiso calc R 1 . .
C C48 -0.00264(6) 0.53663(18) 0.14415(8) 0.0281(6) Uani d G 1 . .
H H48 0.0018 0.6023 0.1139 0.034 Uiso calc R 1 C .
C C49 0.02739(9) 0.2825(3) 0.06977(13) 0.0200(5) Uani d . 1 . .
H H49 0.0204 0.3607 0.0428 0.024 Uiso calc R 1 . .
C C50 -0.00022(10) 0.1705(3) 0.05223(14) 0.0252(6) Uani d . 1 . .
H H50 -0.0257 0.1729 0.0144 0.030 Uiso calc R 1 . .
C C51 0.01004(10) 0.0563(3) 0.09070(15) 0.0270(6) Uani d . 1 . .
H H51 -0.0081 -0.0217 0.0793 0.032 Uiso calc R 1 . .
C C52 0.04732(10) 0.0565(3) 0.14657(14) 0.0248(6) Uani d . 1 . .
H H52 0.0551 -0.0209 0.1739 0.030 Uiso calc R 1 . .
C C53 0.07269(9) 0.1726(3) 0.16110(12) 0.0173(5) Uani d . 1 . .
C C54 0.11097(9) 0.1814(3) 0.22158(12) 0.0164(5) Uani d . 1 . .
C C55 0.15296(9) 0.0868(3) 0.31798(12) 0.0168(5) Uani d . 1 . .
C C56 0.17343(8) 0.2149(3) 0.33523(12) 0.0164(5) Uani d . 1 . .
C C57 0.16356(6) -0.03552(13) 0.35977(7) 0.0171(5) Uani d G 1 . .
C C58 0.16988(7) -0.15594(16) 0.33036(6) 0.0220(6) Uani d G 1 . .
H H58 0.1708 -0.1569 0.2857 0.026 Uiso calc R 1 . .
C C59 0.17487(7) -0.27500(13) 0.36628(8) 0.0262(6) Uani d G 1 . .
H H59 0.1792 -0.3573 0.3462 0.031 Uiso calc R 1 . .
C C60 0.17353(7) -0.27362(13) 0.43162(8) 0.0262(6) Uani d G 1 . .
H H60 0.1769 -0.3550 0.4562 0.031 Uiso calc R 1 . .
C C61 0.16720(7) -0.15320(17) 0.46104(6) 0.0244(6) Uani d G 1 . .
H H61 0.1663 -0.1523 0.5057 0.029 Uiso calc R 1 . .
C C62 0.16222(6) -0.03414(13) 0.42512(8) 0.0200(5) Uani d G 1 . .
H H62 0.1579 0.0482 0.4452 0.024 Uiso calc R 1 . .
C C63 0.20575(5) 0.24691(17) 0.40048(6) 0.0162(5) Uani d G 1 . .
C C64 0.24460(6) 0.17252(16) 0.42544(8) 0.0233(6) Uani d G 1 . .
H H64 0.2521 0.1041 0.3991 0.028 Uiso calc R 1 . .
C C65 0.27250(5) 0.19829(18) 0.48887(9) 0.0283(6) Uani d G 1 . .
H H65 0.2990 0.1474 0.5059 0.034 Uiso calc R 1 . .
C C66 0.26154(6) 0.29845(19) 0.52734(7) 0.0282(6) Uani d G 1 . .
H H66 0.2806 0.3161 0.5707 0.034 Uiso calc R 1 . .
C C67 0.22269(6) 0.37284(17) 0.50239(8) 0.0248(6) Uani d G 1 . .
H H67 0.2152 0.4413 0.5287 0.030 Uiso calc R 1 . .
C C68 0.19479(5) 0.34707(16) 0.43896(8) 0.0195(5) Uani d G 1 . .
H H68 0.1682 0.3979 0.4219 0.023 Uiso calc R 1 . .

loop_
_atom_site_aniso_label
_atom_site_aniso_U_11
_atom_site_aniso_U_22
_atom_site_aniso_U_33
_atom_site_aniso_U_12
_atom_site_aniso_U_13
_atom_site_aniso_U_23
Sn1 0.02993(11) 0.02181(11) 0.02394(10) 0.00041(8) 0.01392(8) -0.00433(7)
Sn2 0.01800(9) 0.01282(9) 0.01382(8) 0.00062(6) 0.00430(6) 0.00134(6)
Cl1 0.0621(18) 0.0562(18) 0.090(4) -0.0076(14) -0.023(2) 0.037(2)
Cl1' 0.108(4) 0.113(5) 0.095(4) -0.062(4) -0.045(3) 0.071(3)
Cl2 0.0391(4) 0.0525(5) 0.0281(4) -0.0224(4) 0.0049(3) 0.0053(4)
Cl3 0.0528(5) 0.0230(4) 0.0562(5) -0.0057(4) 0.0257(4) -0.0024(4)
Cl4 0.0532(5) 0.0366(4) 0.0424(4) 0.0019(4) 0.0325(4) -0.0098(3)
Cl5 0.0294(5) 0.0326(5) 0.0181(4) 0.0024(4) 0.0057(3) 0.0001(3)
Cl5' 0.0318(19) 0.064(3) 0.0287(18) 0.0202(17) 0.0038(14) -0.0070(16)
Cl6 0.0356(4) 0.0606(6) 0.0264(4) 0.0116(4) 0.0134(3) 0.0139(4)
Cl7 0.0258(3) 0.0202(3) 0.0283(3) -0.0052(3) 0.0081(3) -0.0069(3)
Cl8 0.0308(4) 0.0243(3) 0.0205(3) 0.0025(3) 0.0024(3) 0.0084(3)
N1 0.0251(12) 0.0269(13) 0.0190(11) 0.0013(10) 0.0085(10) 0.0016(9)
N2 0.0209(12) 0.0234(12) 0.0209(11) 0.0007(9) 0.0071(9) -0.0021(9)
N3 0.0191(11) 0.0222(12) 0.0267(12) 0.0003(9) 0.0085(10) -0.0020(9)
N4 0.0273(13) 0.0208(12) 0.0245(12) 0.0009(10) 0.0103(10) 0.0013(9)
N5 0.0182(11) 0.0174(11) 0.0161(10) -0.0003(9) 0.0061(8) 0.0013(8)
N6 0.0196(11) 0.0140(10) 0.0160(10) 0.0002(8) 0.0057(8) 0.0012(8)
N7 0.0181(11) 0.0164(11) 0.0160(10) 0.0011(9) 0.0053(8) 0.0014(8)
N8 0.0215(11) 0.0159(11) 0.0152(10) 0.0000(9) 0.0051(9) 0.0001(8)
C1 0.0393(19) 0.056(2) 0.0238(15) -0.0074(17) 0.0079(14) -0.0131(15)
C2 0.047(2) 0.040(2) 0.0267(16) -0.0051(16) 0.0001(15) -0.0064(14)
C3 0.059(3) 0.050(3) 0.041(3) -0.008(2) -0.011(2) 0.003(2)
C4 0.052(3) 0.045(3) 0.051(5) 0.014(3) -0.006(3) -0.001(3)
C5 0.059(3) 0.048(7) 0.063(4) 0.028(4) -0.003(3) -0.010(5)
C6 0.057(3) 0.045(6) 0.054(3) -0.007(4) 0.014(2) -0.010(5)
C7 0.047(2) 0.023(3) 0.039(3) 0.015(2) -0.0008(19) -0.011(3)
C2' 0.047(2) 0.040(2) 0.0267(16) -0.0051(16) 0.0001(15) -0.0064(14)
C3' 0.059(3) 0.050(3) 0.041(3) -0.008(2) -0.011(2) 0.003(2)
C4' 0.052(3) 0.045(3) 0.051(5) 0.014(3) -0.006(3) -0.001(3)
C5' 0.059(3) 0.048(7) 0.063(4) 0.028(4) -0.003(3) -0.010(5)
C6' 0.057(3) 0.045(6) 0.054(3) -0.007(4) 0.014(2) -0.010(5)
C7' 0.047(2) 0.023(3) 0.039(3) 0.015(2) -0.0008(19) -0.011(3)
C8 0.0294(16) 0.0317(17) 0.0301(16) 0.0083(13) 0.0129(13) 0.0022(12)
C9 0.0207(14) 0.0276(15) 0.0264(14) 0.0080(11) 0.0069(11) 0.0022(12)
C10 0.0202(14) 0.0308(16) 0.0258(14) -0.0019(12) 0.0051(11) 0.0056(12)
C11 0.0349(17) 0.0286(16) 0.0236(14) -0.0037(13) 0.0038(13) -0.0022(12)
C12 0.0323(16) 0.0333(17) 0.0217(14) 0.0028(13) 0.0079(12) -0.0016(12)
C13 0.0394(18) 0.0321(17) 0.0299(16) -0.0022(14) 0.0138(14) 0.0033(13)
C14 0.0391(18) 0.0250(16) 0.0296(15) 0.0023(13) 0.0136(14) 0.0002(12)
C15 0.0268(15) 0.0370(17) 0.0217(14) 0.0002(13) 0.0102(12) -0.0003(12)
C16 0.0359(18) 0.043(2) 0.0320(16) -0.0037(15) 0.0187(14) 0.0044(14)
C17 0.045(2) 0.0334(18) 0.0356(17) -0.0040(15) 0.0186(16) 0.0055(14)
C18 0.0402(18) 0.0276(16) 0.0290(15) 0.0016(14) 0.0157(14) 0.0040(12)
C19 0.0273(14) 0.0262(15) 0.0192(13) 0.0007(12) 0.0079(11) 0.0011(11)
C20 0.0210(13) 0.0219(14) 0.0202(13) 0.0016(11) 0.0048(11) 0.0006(10)
C21 0.0181(13) 0.0223(14) 0.0230(13) 0.0011(11) 0.0059(11) -0.0009(11)
C22 0.0199(13) 0.0183(13) 0.0245(13) 0.0037(10) 0.0073(11) 0.0016(10)
C23 0.0209(14) 0.0270(15) 0.0314(15) -0.0066(12) 0.0121(12) -0.0067(12)
C24 0.0296(17) 0.0344(18) 0.056(2) -0.0068(14) 0.0237(16) -0.0124(16)
C25 0.038(2) 0.056(3) 0.079(3) -0.0167(18) 0.038(2) -0.032(2)
C26 0.049(2) 0.071(3) 0.082(3) -0.028(2) 0.047(2) -0.015(2)
C27 0.057(3) 0.057(3) 0.093(4) -0.016(2) 0.041(3) 0.020(2)
C28 0.0377(19) 0.037(2) 0.069(3) -0.0043(16) 0.0299(19) 0.0091(18)
C29 0.0188(13) 0.0210(14) 0.0282(14) -0.0018(11) 0.0096(11) -0.0051(11)
C30 0.0265(15) 0.0252(15) 0.0300(15) -0.0031(12) 0.0124(12) -0.0026(12)
C31 0.0361(18) 0.043(2) 0.0289(16) -0.0083(15) 0.0164(14) -0.0075(14)
C32 0.045(2) 0.0374(19) 0.0412(19) -0.0057(15) 0.0211(16) -0.0182(15)
C33 0.0418(19) 0.0210(16) 0.049(2) -0.0002(14) 0.0185(16) -0.0070(14)
C34 0.0273(15) 0.0219(15) 0.0360(16) -0.0006(12) 0.0109(13) -0.0018(12)
C35 0.0232(14) 0.0171(13) 0.0236(13) -0.0013(10) 0.0109(11) -0.0016(10)
C36 0.0216(15) 0.0170(14) 0.0213(16) 0.0001(11) 0.0118(13) 0.0002(11)
C37 0.0196(17) 0.0166(17) 0.0228(17) 0.0021(13) 0.0116(14) -0.0018(13)
C38 0.0257(18) 0.0137(17) 0.0322(19) -0.0022(13) 0.0138(16) -0.0054(14)
C39 0.035(2) 0.0134(17) 0.040(2) -0.0002(15) 0.0228(19) -0.0004(16)
C40 0.034(2) 0.0224(18) 0.0302(19) 0.0082(15) 0.0206(17) 0.0036(15)
C41 0.0279(19) 0.0250(18) 0.0219(17) 0.0034(15) 0.0131(15) -0.0021(14)
C36' 0.0216(15) 0.0170(14) 0.0213(16) 0.0001(11) 0.0118(13) 0.0002(11)
C37' 0.0196(17) 0.0166(17) 0.0228(17) 0.0021(13) 0.0116(14) -0.0018(13)
C38' 0.0257(18) 0.0137(17) 0.0322(19) -0.0022(13) 0.0138(16) -0.0054(14)
C39' 0.035(2) 0.0134(17) 0.040(2) -0.0002(15) 0.0228(19) -0.0004(16)
C40' 0.034(2) 0.0224(18) 0.0302(19) 0.0082(15) 0.0206(17) 0.0036(15)
C41' 0.0279(19) 0.0250(18) 0.0219(17) 0.0034(15) 0.0131(15) -0.0021(14)
C42 0.0238(14) 0.0210(14) 0.0226(13) 0.0026(11) 0.0086(11) -0.0032(11)
C43 0.0273(15) 0.0194(14) 0.0247(14) 0.0017(11) 0.0125(12) -0.0022(11)
C44 0.0295(15) 0.0295(16) 0.0268(14) 0.0082(13) 0.0136(12) 0.0036(12)
C45 0.0345(17) 0.0289(17) 0.0450(19) 0.0005(13) 0.0239(15) 0.0052(14)
C46 0.0262(16) 0.042(2) 0.050(2) -0.0025(14) 0.0178(15) -0.0062(16)
C47 0.0238(15) 0.045(2) 0.0325(16) 0.0075(14) 0.0073(13) -0.0024(14)
C48 0.0282(15) 0.0286(16) 0.0292(15) 0.0058(12) 0.0108(13) 0.0003(12)
C49 0.0200(13) 0.0225(14) 0.0163(12) 0.0018(11) 0.0033(10) 0.0026(10)
C50 0.0212(14) 0.0272(15) 0.0236(14) -0.0007(11) 0.0009(11) -0.0009(11)
C51 0.0265(15) 0.0244(15) 0.0277(15) -0.0076(12) 0.0041(12) -0.0010(12)
C52 0.0288(15) 0.0215(14) 0.0221(13) -0.0025(12) 0.0044(12) 0.0030(11)
C53 0.0202(13) 0.0170(13) 0.0155(11) 0.0010(10) 0.0063(10) 0.0009(9)
C54 0.0204(13) 0.0156(12) 0.0153(11) 0.0011(10) 0.0085(10) 0.0006(9)
C55 0.0202(13) 0.0168(13) 0.0161(11) 0.0021(10) 0.0094(10) 0.0008(10)
C56 0.0181(12) 0.0169(12) 0.0156(11) 0.0035(10) 0.0072(10) 0.0009(9)
C57 0.0175(12) 0.0147(12) 0.0182(12) 0.0006(10) 0.0042(10) 0.0040(9)
C58 0.0278(14) 0.0193(14) 0.0185(13) 0.0016(11) 0.0060(11) 0.0003(10)
C59 0.0333(16) 0.0150(13) 0.0292(15) 0.0019(11) 0.0075(12) -0.0005(11)
C60 0.0305(15) 0.0180(14) 0.0272(14) 0.0016(11) 0.0041(12) 0.0086(11)
C61 0.0289(15) 0.0263(15) 0.0178(13) -0.0008(12) 0.0068(11) 0.0061(11)
C62 0.0216(13) 0.0186(13) 0.0196(12) 0.0016(10) 0.0055(10) 0.0012(10)
C63 0.0164(12) 0.0156(12) 0.0165(11) -0.0007(10) 0.0045(10) 0.0030(9)
C64 0.0225(14) 0.0206(14) 0.0266(14) 0.0028(11) 0.0068(11) -0.0020(11)
C65 0.0189(14) 0.0283(16) 0.0317(15) 0.0056(12) -0.0018(12) 0.0022(12)
C66 0.0272(15) 0.0280(16) 0.0225(14) -0.0018(12) -0.0033(12) -0.0017(12)
C67 0.0280(15) 0.0238(14) 0.0213(13) -0.0017(12) 0.0050(12) -0.0048(11)
C68 0.0186(13) 0.0187(13) 0.0198(12) 0.0013(10) 0.0037(10) 0.0014(10)

loop_
_atom_type_symbol
_atom_type_description
_atom_type_scat_dispersion_real
_atom_type_scat_dispersion_imag
_atom_type_scat_source
C C 0.0033 0.0016 'International Tables Vol C Tables 4.2.6.8 and 6.1.1.4'
H H 0.0000 0.0000 'International Tables Vol C Tables 4.2.6.8 and 6.1.1.4'
N N 0.0061 0.0033 'International Tables Vol C Tables 4.2.6.8 and 6.1.1.4'
Cl Cl 0.1484 0.1585 'International Tables Vol C Tables 4.2.6.8 and 6.1.1.4'
Sn Sn -0.6537 1.4246 'International Tables Vol C Tables 4.2.6.8 and 6.1.1.4'

loop_
_geom_angle_atom_site_label_1
_geom_angle_atom_site_label_2
_geom_angle_atom_site_label_3
_geom_angle_site_symmetry_1
_geom_angle_site_symmetry_3
_geom_angle
_geom_angle_publ_flag
C8 Sn1 C1 . . 176.39(13) ?
C8 Sn1 N2 . . 87.48(10) ?
C1 Sn1 N2 . . 89.03(10) ?
C8 Sn1 N1 . . 89.23(10) ?
C1 Sn1 N1 . . 88.62(12) ?
N2 Sn1 N1 . . 68.20(8) ?
C8 Sn1 Cl4 . . 90.57(8) ?
C1 Sn1 Cl4 . . 92.39(9) ?
N2 Sn1 Cl4 . . 159.62(6) ?
N1 Sn1 Cl4 . . 91.50(6) ?
C8 Sn1 Cl3 . . 90.80(9) ?
C1 Sn1 Cl3 . . 90.74(11) ?
N2 Sn1 Cl3 . . 100.57(6) ?
N1 Sn1 Cl3 . . 168.76(6) ?
Cl4 Sn1 Cl3 . . 99.74(3) ?
C42 Sn2 C35 . . 171.34(10) ?
C42 Sn2 N6 . . 86.58(9) ?
C35 Sn2 N6 . . 85.90(9) ?
C42 Sn2 N5 . . 91.92(9) ?
C35 Sn2 N5 . . 89.25(9) ?
N6 Sn2 N5 . . 68.00(7) ?
C42 Sn2 Cl8 . . 93.19(8) ?
C35 Sn2 Cl8 . . 95.37(8) ?
N6 Sn2 Cl8 . . 158.90(6) ?
N5 Sn2 Cl8 . . 90.93(5) ?
C42 Sn2 Cl7 . . 88.67(8) ?
C35 Sn2 Cl7 . . 88.54(7) ?
N6 Sn2 Cl7 . . 100.93(5) ?
N5 Sn2 Cl7 . . 168.85(5) ?
Cl8 Sn2 Cl7 . . 100.15(2) ?
C15 N1 C19 . . 118.3(3) ?
C15 N1 Sn1 . . 123.8(2) ?
C19 N1 Sn1 . . 117.81(18) ?
N3 N2 C20 . . 120.0(2) ?
N3 N2 Sn1 . . 119.81(18) ?
C20 N2 Sn1 . . 119.86(18) ?
C21 N3 N2 . . 118.7(2) ?
C22 N4 C20 . . 116.6(2) ?
C49 N5 C53 . . 118.2(2) ?
C49 N5 Sn2 . . 123.98(18) ?
C53 N5 Sn2 . . 117.69(17) ?
C54 N6 N7 . . 120.1(2) ?
C54 N6 Sn2 . . 118.63(16) ?
N7 N6 Sn2 . . 121.17(16) ?
C56 N7 N6 . . 118.2(2) ?
C55 N8 C54 . . 116.6(2) ?
C2' C1 Sn1 . . 116.3(6) ?
C2 C1 Sn1 . . 115.6(6) ?
C2' C1 H1A . . 108.6 ?
C2 C1 H1A . . 108.4 ?
Sn1 C1 H1A . . 108.4 ?
C2' C1 H1B . . 107.4 ?
C2 C1 H1B . . 108.4 ?
Sn1 C1 H1B . . 108.4 ?
H1A C1 H1B . . 107.4 ?
C2' C1 H1C . . 108.2 ?
C2 C1 H1C . . 108.0 ?
Sn1 C1 H1C . . 108.2 ?
C2' C1 H1D . . 108.2 ?
C2 C1 H1D . . 109.2 ?
Sn1 C1 H1D . . 108.2 ?
H1C C1 H1D . . 107.4 ?
C3 C2 C7 . . 120.0 ?
C3 C2 C1 . . 124.8(5) ?
C7 C2 C1 . . 115.1(5) ?
C4 C3 C2 . . 120.0 ?
C4 C3 Cl1 . . 118.5(4) ?
C2 C3 Cl1 . . 121.5(4) ?
C3 C4 C5 . . 120.0 ?
C3 C4 H4 . . 120.0 ?
C5 C4 H4 . . 120.0 ?
C4 C5 C6 . . 120.0 ?
C4 C5 H5 . . 120.0 ?
C6 C5 H5 . . 120.0 ?
C5 C6 C7 . . 120.0 ?
C5 C6 H6 . . 120.0 ?
C7 C6 H6 . . 120.0 ?
C6 C7 C2 . . 120.0 ?
C6 C7 H7 . . 120.0 ?
C2 C7 H7 . . 120.0 ?
C3' C2' C7' . . 120.0 ?
C3' C2' C1 . . 115.2(5) ?
C7' C2' C1 . . 124.7(5) ?
C2' C3' C4' . . 120.0 ?
C2' C3' Cl1' . . 121.8(4) ?
C4' C3' Cl1' . . 118.2(4) ?
C5' C4' C3' . . 120.0 ?
C5' C4' H4' . . 120.0 ?
C3' C4' H4' . . 120.0 ?
C4' C5' C6' . . 120.0 ?
C4' C5' H5' . . 120.0 ?
C6' C5' H5' . . 120.0 ?
C5' C6' C7' . . 120.0 ?
C5' C6' H6' . . 120.0 ?
C7' C6' H6' . . 120.0 ?
C6' C7' C2' . . 120.0 ?
C6' C7' H7' . . 120.0 ?
C2' C7' H7' . . 120.0 ?
C9 C8 Sn1 . . 117.65(18) ?
C9 C8 H8A . . 107.9 ?
Sn1 C8 H8A . . 107.9 ?
C9 C8 H8B . . 107.9 ?
Sn1 C8 H8B . . 107.9 ?
H8A C8 H8B . . 107.2 ?
C10 C9 C14 . . 120.0 ?
C10 C9 C8 . . 120.91(17) ?
C14 C9 C8 . . 119.01(17) ?
C11 C10 C9 . . 120.0 ?
C11 C10 Cl2 . . 117.39(11) ?
C9 C10 Cl2 . . 122.61(11) ?
C10 C11 C12 . . 120.0 ?
C10 C11 H11 . . 120.0 ?
C12 C11 H11 . . 120.0 ?
C13 C12 C11 . . 120.0 ?
C13 C12 H12 . . 120.0 ?
C11 C12 H12 . . 120.0 ?
C12 C13 C14 . . 120.0 ?
C12 C13 H13 . . 120.0 ?
C14 C13 H13 . . 120.0 ?
C13 C14 C9 . . 120.0 ?
C13 C14 H14 . . 120.0 ?
C9 C14 H14 . . 120.0 ?
N1 C15 C16 . . 122.6(3) ?
N1 C15 H15 . . 118.7 ?
C16 C15 H15 . . 118.7 ?
C17 C16 C15 . . 118.8(3) ?
C17 C16 H16 . . 120.6 ?
C15 C16 H16 . . 120.6 ?
C16 C17 C18 . . 119.6(3) ?
C16 C17 H17 . . 120.2 ?
C18 C17 H17 . . 120.2 ?
C17 C18 C19 . . 118.0(3) ?
C17 C18 H18 . . 121.0 ?
C19 C18 H18 . . 121.0 ?
N1 C19 C18 . . 122.6(3) ?
N1 C19 C20 . . 116.2(3) ?
C18 C19 C20 . . 121.2(3) ?
N2 C20 N4 . . 124.1(3) ?
N2 C20 C19 . . 117.0(2) ?
N4 C20 C19 . . 118.8(3) ?
N3 C21 C22 . . 119.7(2) ?
N3 C21 C23 . . 115.1(2) ?
C22 C21 C23 . . 125.2(2) ?
N4 C22 C21 . . 119.7(3) ?
N4 C22 C29 . . 115.7(2) ?
C21 C22 C29 . . 124.4(2) ?
C24 C23 C28 . . 120.0 ?
C24 C23 C21 . . 120.99(17) ?
C28 C23 C21 . . 119.01(17) ?
C25 C24 C23 . . 120.0 ?
C25 C24 H24 . . 120.0 ?
C23 C24 H24 . . 120.0 ?
C24 C25 C26 . . 120.0 ?
C24 C25 H25 . . 120.0 ?
C26 C25 H25 . . 120.0 ?
C25 C26 C27 . . 120.0 ?
C25 C26 H26 . . 120.0 ?
C27 C26 H26 . . 120.0 ?
C26 C27 C28 . . 120.0 ?
C26 C27 H27 . . 120.0 ?
C28 C27 H27 . . 120.0 ?
C27 C28 C23 . . 120.0 ?
C27 C28 H28 . . 120.0 ?
C23 C28 H28 . . 120.0 ?
C30 C29 C34 . . 120.0 ?
C30 C29 C22 . . 120.59(15) ?
C34 C29 C22 . . 118.93(15) ?
C31 C30 C29 . . 120.0 ?
C31 C30 H30 . . 120.0 ?
C29 C30 H30 . . 120.0 ?
C30 C31 C32 . . 120.0 ?
C30 C31 H31 . . 120.0 ?
C32 C31 H31 . . 120.0 ?
C33 C32 C31 . . 120.0 ?
C33 C32 H32 . . 120.0 ?
C31 C32 H32 . . 120.0 ?
C32 C33 C34 . . 120.0 ?
C32 C33 H33 . . 120.0 ?
C34 C33 H33 . . 120.0 ?
C33 C34 C29 . . 120.0 ?
C33 C34 H34 . . 120.0 ?
C29 C34 H34 . . 120.0 ?
C36' C35 Sn2 . . 119.1(4) ?
C36 C35 Sn2 . . 119.17(19) ?
C36' C35 H35A . . 99.3 ?
C36 C35 H35A . . 107.5 ?
Sn2 C35 H35A . . 107.5 ?
C36' C35 H35B . . 115.2 ?
C36 C35 H35B . . 107.5 ?
Sn2 C35 H35B . . 107.5 ?
H35A C35 H35B . . 107.0 ?
C36' C35 H35C . . 106.7 ?
C36 C35 H35C . . 114.3 ?
Sn2 C35 H35C . . 108.3 ?
C36' C35 H35D . . 106.8 ?
C36 C35 H35D . . 98.5 ?
Sn2 C35 H35D . . 108.1 ?
H35C C35 H35D . . 107.4 ?
C37 C36 C41 . . 120.0 ?
C37 C36 C35 . . 121.18(18) ?
C41 C36 C35 . . 118.77(18) ?
C36 C37 C38 . . 120.0 ?
C36 C37 Cl5 . . 121.56(14) ?
C38 C37 Cl5 . . 118.43(14) ?
C37 C38 C39 . . 120.0 ?
C37 C38 H38 . . 120.0 ?
C39 C38 H38 . . 120.0 ?
C40 C39 C38 . . 120.0 ?
C40 C39 H39 . . 120.0 ?
C38 C39 H39 . . 120.0 ?
C41 C40 C39 . . 120.0 ?
C41 C40 H40 . . 120.0 ?
C39 C40 H40 . . 120.0 ?
C40 C41 C36 . . 120.0 ?
C40 C41 H41 . . 120.0 ?
C36 C41 H41 . . 120.0 ?
C37' C36' C41' . . 120.0 ?
C37' C36' C35 . . 121.0(5) ?
C41' C36' C35 . . 118.9(5) ?
C36' C37' C38' . . 120.0 ?
C36' C37' Cl5' . . 121.7(4) ?
C38' C37' Cl5' . . 118.3(4) ?
C39' C38' C37' . . 120.0 ?
C39' C38' H38' . . 120.0 ?
C37' C38' H38' . . 120.0 ?
C38' C39' C40' . . 120.0 ?
C38' C39' H39' . . 120.0 ?
C40' C39' H39' . . 120.0 ?
C39' C40' C41' . . 120.0 ?
C39' C40' H40' . . 120.0 ?
C41' C40' H40' . . 120.0 ?
C40' C41' C36' . . 120.0 ?
C40' C41' H41' . . 120.0 ?
C36' C41' H41' . . 120.0 ?
C43 C42 Sn2 . . 114.53(17) ?
C43 C42 H42A . . 108.6 ?
Sn2 C42 H42A . . 108.6 ?
C43 C42 H42B . . 108.6 ?
Sn2 C42 H42B . . 108.6 ?
H42A C42 H42B . . 107.6 ?
C44 C43 C48 . . 120.0 ?
C44 C43 C42 . . 121.60(16) ?
C48 C43 C42 . . 117.96(16) ?
C43 C44 C45 . . 120.0 ?
C43 C44 Cl6 . . 122.75(12) ?
C45 C44 Cl6 . . 117.07(11) ?
C46 C45 C44 . . 120.0 ?
C46 C45 H45 . . 120.0 ?
C44 C45 H45 . . 120.0 ?
C45 C46 C47 . . 120.0 ?
C45 C46 H46 . . 120.0 ?
C47 C46 H46 . . 120.0 ?
C48 C47 C46 . . 120.0 ?
C48 C47 H47 . . 120.0 ?
C46 C47 H47 . . 120.0 ?
C47 C48 C43 . . 120.0 ?
C47 C48 H48 . . 120.0 ?
C43 C48 H48 . . 120.0 ?
N5 C49 C50 . . 122.6(3) ?
N5 C49 H49 . . 118.7 ?
C50 C49 H49 . . 118.7 ?
C51 C50 C49 . . 119.0(3) ?
C51 C50 H50 . . 120.5 ?
C49 C50 H50 . . 120.5 ?
C50 C51 C52 . . 119.2(3) ?
C50 C51 H51 . . 120.4 ?
C52 C51 H51 . . 120.4 ?
C53 C52 C51 . . 118.2(3) ?
C53 C52 H52 . . 120.9 ?
C51 C52 H52 . . 120.9 ?
N5 C53 C52 . . 122.9(2) ?
N5 C53 C54 . . 116.5(2) ?
C52 C53 C54 . . 120.6(2) ?
N6 C54 N8 . . 124.5(2) ?
N6 C54 C53 . . 117.5(2) ?
N8 C54 C53 . . 118.0(2) ?
N8 C55 C56 . . 119.4(2) ?
N8 C55 C57 . . 115.3(2) ?
C56 C55 C57 . . 125.3(2) ?
N7 C56 C55 . . 120.9(2) ?
N7 C56 C63 . . 114.9(2) ?
C55 C56 C63 . . 124.2(2) ?
C58 C57 C62 . . 120.0 ?
C58 C57 C55 . . 118.65(14) ?
C62 C57 C55 . . 120.94(14) ?
C59 C58 C57 . . 120.0 ?
C59 C58 H58 . . 120.0 ?
C57 C58 H58 . . 120.0 ?
C58 C59 C60 . . 120.0 ?
C58 C59 H59 . . 120.0 ?
C60 C59 H59 . . 120.0 ?
C61 C60 C59 . . 120.0 ?
C61 C60 H60 . . 120.0 ?
C59 C60 H60 . . 120.0 ?
C60 C61 C62 . . 120.0 ?
C60 C61 H61 . . 120.0 ?
C62 C61 H61 . . 120.0 ?
C61 C62 C57 . . 120.0 ?
C61 C62 H62 . . 120.0 ?
C57 C62 H62 . . 120.0 ?
C64 C63 C68 . . 120.0 ?
C64 C63 C56 . . 121.38(14) ?
C68 C63 C56 . . 118.44(14) ?
C65 C64 C63 . . 120.0 ?
C65 C64 H64 . . 120.0 ?
C63 C64 H64 . . 120.0 ?
C66 C65 C64 . . 120.0 ?
C66 C65 H65 . . 120.0 ?
C64 C65 H65 . . 120.0 ?
C65 C66 C67 . . 120.0 ?
C65 C66 H66 . . 120.0 ?
C67 C66 H66 . . 120.0 ?
C68 C67 C66 . . 120.0 ?
C68 C67 H67 . . 120.0 ?
C66 C67 H67 . . 120.0 ?
C67 C68 C63 . . 120.0 ?
C67 C68 H68 . . 120.0 ?
C63 C68 H68 . . 120.0 ?

loop_
_geom_bond_atom_site_label_1
_geom_bond_atom_site_label_2
_geom_bond_site_symmetry_2
_geom_bond_distance
_geom_bond_publ_flag
Sn1 C8 . 2.171(3) ?
Sn1 C1 . 2.179(3) ?
Sn1 N2 . 2.367(2) ?
Sn1 N1 . 2.427(2) ?
Sn1 Cl4 . 2.4889(8) ?
Sn1 Cl3 . 2.5014(9) ?
Sn2 C42 . 2.178(3) ?
Sn2 C35 . 2.194(3) ?
Sn2 N6 . 2.395(2) ?
Sn2 N5 . 2.419(2) ?
Sn2 Cl8 . 2.4722(7) ?
Sn2 Cl7 . 2.4808(7) ?
Cl1 C3 . 1.728(5) ?
Cl1' C3' . 1.728(5) ?
Cl2 C10 . 1.7156(15) ?
Cl5 C37 . 1.7258(19) ?
Cl5' C37' . 1.719(5) ?
Cl6 C44 . 1.7228(16) ?
N1 C15 . 1.335(4) ?
N1 C19 . 1.350(4) ?
N2 N3 . 1.332(3) ?
N2 C20 . 1.333(4) ?
N3 C21 . 1.332(4) ?
N4 C22 . 1.328(4) ?
N4 C20 . 1.336(4) ?
N5 C49 . 1.335(3) ?
N5 C53 . 1.352(3) ?
N6 C54 . 1.329(3) ?
N6 N7 . 1.338(3) ?
N7 C56 . 1.329(3) ?
N8 C55 . 1.331(3) ?
N8 C54 . 1.344(3) ?
C1 C2' . 1.515(7) ?
C1 C2 . 1.521(7) ?
C1 H1A . 0.9900 ?
C1 H1B . 0.9900 ?
C1 H1C . 0.9900 ?
C1 H1D . 0.9900 ?
C2 C3 . 1.3900 ?
C2 C7 . 1.3900 ?
C3 C4 . 1.3900 ?
C4 C5 . 1.3900 ?
C4 H4 . 0.9500 ?
C5 C6 . 1.3900 ?
C5 H5 . 0.9500 ?
C6 C7 . 1.3900 ?
C6 H6 . 0.9500 ?
C7 H7 . 0.9500 ?
C2' C3' . 1.3900 ?
C2' C7' . 1.3900 ?
C3' C4' . 1.3900 ?
C4' C5' . 1.3900 ?
C4' H4' . 0.9500 ?
C5' C6' . 1.3900 ?
C5' H5' . 0.9500 ?
C6' C7' . 1.3900 ?
C6' H6' . 0.9500 ?
C7' H7' . 0.9500 ?
C8 C9 . 1.526(3) ?
C8 H8A . 0.9900 ?
C8 H8B . 0.9900 ?
C9 C10 . 1.3900 ?
C9 C14 . 1.3900 ?
C10 C11 . 1.3900 ?
C11 C12 . 1.3900 ?
C11 H11 . 0.9500 ?
C12 C13 . 1.3900 ?
C12 H12 . 0.9500 ?
C13 C14 . 1.3900 ?
C13 H13 . 0.9500 ?
C14 H14 . 0.9500 ?
C15 C16 . 1.385(5) ?
C15 H15 . 0.9500 ?
C16 C17 . 1.378(5) ?
C16 H16 . 0.9500 ?
C17 C18 . 1.389(4) ?
C17 H17 . 0.9500 ?
C18 C19 . 1.390(4) ?
C18 H18 . 0.9500 ?
C19 C20 . 1.478(4) ?
C21 C22 . 1.425(4) ?
C21 C23 . 1.474(3) ?
C22 C29 . 1.480(3) ?
C23 C24 . 1.3900 ?
C23 C28 . 1.3900 ?
C24 C25 . 1.3900 ?
C24 H24 . 0.9500 ?
C25 C26 . 1.3900 ?
C25 H25 . 0.9500 ?
C26 C27 . 1.3900 ?
C26 H26 . 0.9500 ?
C27 C28 . 1.3900 ?
C27 H27 . 0.9500 ?
C28 H28 . 0.9500 ?
C29 C30 . 1.3900 ?
C29 C34 . 1.3900 ?
C30 C31 . 1.3900 ?
C30 H30 . 0.9500 ?
C31 C32 . 1.3900 ?
C31 H31 . 0.9500 ?
C32 C33 . 1.3900 ?
C32 H32 . 0.9500 ?
C33 C34 . 1.3900 ?
C33 H33 . 0.9500 ?
C34 H34 . 0.9500 ?
C35 C36' . 1.493(5) ?
C35 C36 . 1.522(3) ?
C35 H35A . 0.9900 ?
C35 H35B . 0.9900 ?
C35 H35C . 0.9899 ?
C35 H35D . 0.9899 ?
C36 C37 . 1.3900 ?
C36 C41 . 1.3900 ?
C37 C38 . 1.3900 ?
C38 C39 . 1.3900 ?
C38 H38 . 0.9500 ?
C39 C40 . 1.3900 ?
C39 H39 . 0.9500 ?
C40 C41 . 1.3900 ?
C40 H40 . 0.9500 ?
C41 H41 . 0.9500 ?
C36' C37' . 1.3900 ?
C36' C41' . 1.3900 ?
C37' C38' . 1.3900 ?
C38' C39' . 1.3900 ?
C38' H38' . 0.9500 ?
C39' C40' . 1.3900 ?
C39' H39' . 0.9500 ?
C40' C41' . 1.3900 ?
C40' H40' . 0.9500 ?
C41' H41' . 0.9500 ?
C42 C43 . 1.526(3) ?
C42 H42A . 0.9900 ?
C42 H42B . 0.9900 ?
C43 C44 . 1.3900 ?
C43 C48 . 1.3900 ?
C44 C45 . 1.3900 ?
C45 C46 . 1.3900 ?
C45 H45 . 0.9500 ?
C46 C47 . 1.3900 ?
C46 H46 . 0.9500 ?
C47 C48 . 1.3900 ?
C47 H47 . 0.9500 ?
C48 H48 . 0.9500 ?
C49 C50 . 1.393(4) ?
C49 H49 . 0.9500 ?
C50 C51 . 1.379(4) ?
C50 H50 . 0.9500 ?
C51 C52 . 1.395(4) ?
C51 H51 . 0.9500 ?
C52 C53 . 1.385(4) ?
C52 H52 . 0.9500 ?
C53 C54 . 1.475(4) ?
C55 C56 . 1.426(4) ?
C55 C57 . 1.482(3) ?
C56 C63 . 1.484(3) ?
C57 C58 . 1.3900 ?
C57 C62 . 1.3900 ?
C58 C59 . 1.3900 ?
C58 H58 . 0.9500 ?
C59 C60 . 1.3900 ?
C59 H59 . 0.9500 ?
C60 C61 . 1.3900 ?
C60 H60 . 0.9500 ?
C61 C62 . 1.3900 ?
C61 H61 . 0.9500 ?
C62 H62 . 0.9500 ?
C63 C64 . 1.3900 ?
C63 C68 . 1.3900 ?
C64 C65 . 1.3900 ?
C64 H64 . 0.9500 ?
C65 C66 . 1.3900 ?
C65 H65 . 0.9500 ?
C66 C67 . 1.3900 ?
C66 H66 . 0.9500 ?
C67 C68 . 1.3900 ?
C67 H67 . 0.9500 ?
C68 H68 . 0.9500 ?

loop_
_geom_torsion_atom_site_label_1
_geom_torsion_atom_site_label_2
_geom_torsion_atom_site_label_3
_geom_torsion_atom_site_label_4
_geom_torsion_site_symmetry_1
_geom_torsion_site_symmetry_2
_geom_torsion_site_symmetry_3
_geom_torsion_site_symmetry_4
_geom_torsion
_geom_torsion_publ_flag
C8 Sn1 N1 C15 . . . . -94.3(2) ?
C1 Sn1 N1 C15 . . . . 88.6(2) ?
N2 Sn1 N1 C15 . . . . 178.1(2) ?
Cl4 Sn1 N1 C15 . . . . -3.8(2) ?
Cl3 Sn1 N1 C15 . . . . 175.4(2) ?
C8 Sn1 N1 C19 . . . . 87.1(2) ?
C1 Sn1 N1 C19 . . . . -90.0(2) ?
N2 Sn1 N1 C19 . . . . -0.52(19) ?
Cl4 Sn1 N1 C19 . . . . 177.6(2) ?
Cl3 Sn1 N1 C19 . . . . -3.2(5) ?
C8 Sn1 N2 N3 . . . . 89.1(2) ?
C1 Sn1 N2 N3 . . . . -91.8(2) ?
N1 Sn1 N2 N3 . . . . 179.3(2) ?
Cl4 Sn1 N2 N3 . . . . 173.92(14) ?
Cl3 Sn1 N2 N3 . . . . -1.3(2) ?
C8 Sn1 N2 C20 . . . . -83.9(2) ?
C1 Sn1 N2 C20 . . . . 95.2(2) ?
N1 Sn1 N2 C20 . . . . 6.29(19) ?
Cl4 Sn1 N2 C20 . . . . 0.9(3) ?
Cl3 Sn1 N2 C20 . . . . -174.24(19) ?
C20 N2 N3 C21 . . . . 5.5(4) ?
Sn1 N2 N3 C21 . . . . -167.50(19) ?
C42 Sn2 N5 C49 . . . . 89.3(2) ?
C35 Sn2 N5 C49 . . . . -99.3(2) ?
N6 Sn2 N5 C49 . . . . 174.8(2) ?
Cl8 Sn2 N5 C49 . . . . -3.9(2) ?
Cl7 Sn2 N5 C49 . . . . -177.8(2) ?
C42 Sn2 N5 C53 . . . . -95.51(19) ?
C35 Sn2 N5 C53 . . . . 75.90(19) ?
N6 Sn2 N5 C53 . . . . -9.98(17) ?
Cl8 Sn2 N5 C53 . . . . 171.26(18) ?
Cl7 Sn2 N5 C53 . . . . -2.7(4) ?
C42 Sn2 N6 C54 . . . . 104.8(2) ?
C35 Sn2 N6 C54 . . . . -79.5(2) ?
N5 Sn2 N6 C54 . . . . 11.35(18) ?
Cl8 Sn2 N6 C54 . . . . 14.8(3) ?
Cl7 Sn2 N6 C54 . . . . -167.21(18) ?
C42 Sn2 N6 N7 . . . . -79.56(19) ?
C35 Sn2 N6 N7 . . . . 96.13(19) ?
N5 Sn2 N6 N7 . . . . -173.0(2) ?
Cl8 Sn2 N6 N7 . . . . -169.56(12) ?
Cl7 Sn2 N6 N7 . . . . 8.42(18) ?
C54 N6 N7 C56 . . . . 0.5(3) ?
Sn2 N6 N7 C56 . . . . -175.11(17) ?
N2 Sn1 C1 C2' . . . . 22.6(4) ?
N1 Sn1 C1 C2' . . . . 90.8(4) ?
Cl4 Sn1 C1 C2' . . . . -177.8(4) ?
Cl3 Sn1 C1 C2' . . . . -78.0(4) ?
N2 Sn1 C1 C2 . . . . 23.4(4) ?
N1 Sn1 C1 C2 . . . . 91.6(4) ?
Cl4 Sn1 C1 C2 . . . . -176.9(4) ?
Cl3 Sn1 C1 C2 . . . . -77.2(4) ?
C2' C1 C2 C3 . . . . 4E1(7) ?
Sn1 C1 C2 C3 . . . . -95.9(10) ?
C2' C1 C2 C7 . . . . -15E1(7) ?
Sn1 C1 C2 C7 . . . . 80.9(4) ?
C7 C2 C3 C4 . . . . 0.0 ?
C1 C2 C3 C4 . . . . 176.7(13) ?
C7 C2 C3 Cl1 . . . . 179.4(2) ?
C1 C2 C3 Cl1 . . . . -3.9(13) ?
C2 C3 C4 C5 . . . . 0.0 ?
Cl1 C3 C4 C5 . . . . -179.4(2) ?
C3 C4 C5 C6 . . . . 0.0 ?
C4 C5 C6 C7 . . . . 0.0 ?
C5 C6 C7 C2 . . . . 0.0 ?
C3 C2 C7 C6 . . . . 0.0 ?
C1 C2 C7 C6 . . . . -177.0(12) ?
C2 C1 C2' C3' . . . . -15E1(7) ?
Sn1 C1 C2' C3' . . . . -103.9(8) ?
C2 C1 C2' C7' . . . . 3E1(7) ?
Sn1 C1 C2' C7' . . . . 72.3(6) ?
C7' C2' C3' C4' . . . . 0.0 ?
C1 C2' C3' C4' . . . . 176.4(12) ?
C7' C2' C3' Cl1' . . . . 179.3(2) ?
C1 C2' C3' Cl1' . . . . -4.3(11) ?
C2' C3' C4' C5' . . . . 0.0 ?
Cl1' C3' C4' C5' . . . . -179.4(2) ?
C3' C4' C5' C6' . . . . 0.0 ?
C4' C5' C6' C7' . . . . 0.0 ?
C5' C6' C7' C2' . . . . 0.0 ?
C3' C2' C7' C6' . . . . 0.0 ?
C1 C2' C7' C6' . . . . -176.0(13) ?
N2 Sn1 C8 C9 . . . . -24.3(2) ?
N1 Sn1 C8 C9 . . . . -92.5(2) ?
Cl4 Sn1 C8 C9 . . . . 176.0(2) ?
Cl3 Sn1 C8 C9 . . . . 76.3(2) ?
Sn1 C8 C9 C10 . . . . 102.9(2) ?
Sn1 C8 C9 C14 . . . . -80.2(2) ?
C14 C9 C10 C11 . . . . 0.0 ?
C8 C9 C10 C11 . . . . 176.8(2) ?
C14 C9 C10 Cl2 . . . . -179.96(16) ?
C8 C9 C10 Cl2 . . . . -3.1(2) ?
C9 C10 C11 C12 . . . . 0.0 ?
Cl2 C10 C11 C12 . . . . 179.96(16) ?
C10 C11 C12 C13 . . . . 0.0 ?
C11 C12 C13 C14 . . . . 0.0 ?
C12 C13 C14 C9 . . . . 0.0 ?
C10 C9 C14 C13 . . . . 0.0 ?
C8 C9 C14 C13 . . . . -176.9(2) ?
C19 N1 C15 C16 . . . . 2.7(4) ?
Sn1 N1 C15 C16 . . . . -175.9(2) ?
N1 C15 C16 C17 . . . . -1.1(5) ?
C15 C16 C17 C18 . . . . -1.0(5) ?
C16 C17 C18 C19 . . . . 1.4(5) ?
C15 N1 C19 C18 . . . . -2.2(4) ?
Sn1 N1 C19 C18 . . . . 176.5(2) ?
C15 N1 C19 C20 . . . . 176.8(2) ?
Sn1 N1 C19 C20 . . . . -4.5(3) ?
C17 C18 C19 N1 . . . . 0.2(5) ?
C17 C18 C19 C20 . . . . -178.8(3) ?
N3 N2 C20 N4 . . . . -8.8(4) ?
Sn1 N2 C20 N4 . . . . 164.2(2) ?
N3 N2 C20 C19 . . . . 176.0(2) ?
Sn1 N2 C20 C19 . . . . -11.0(3) ?
C22 N4 C20 N2 . . . . 1.4(4) ?
C22 N4 C20 C19 . . . . 176.5(2) ?
N1 C19 C20 N2 . . . . 10.2(4) ?
C18 C19 C20 N2 . . . . -170.8(3) ?
N1 C19 C20 N4 . . . . -165.3(3) ?
C18 C19 C20 N4 . . . . 13.7(4) ?
N2 N3 C21 C22 . . . . 4.2(4) ?
N2 N3 C21 C23 . . . . -175.5(2) ?
C20 N4 C22 C21 . . . . 8.4(4) ?
C20 N4 C22 C29 . . . . -167.3(2) ?
N3 C21 C22 N4 . . . . -11.5(4) ?
C23 C21 C22 N4 . . . . 168.2(2) ?
N3 C21 C22 C29 . . . . 163.9(2) ?
C23 C21 C22 C29 . . . . -16.5(4) ?
N3 C21 C23 C24 . . . . 141.0(2) ?
C22 C21 C23 C24 . . . . -38.7(3) ?
N3 C21 C23 C28 . . . . -38.4(3) ?
C22 C21 C23 C28 . . . . 141.9(2) ?
C28 C23 C24 C25 . . . . 0.0 ?
C21 C23 C24 C25 . . . . -179.4(2) ?
C23 C24 C25 C26 . . . . 0.0 ?
C24 C25 C26 C27 . . . . 0.0 ?
C25 C26 C27 C28 . . . . 0.0 ?
C26 C27 C28 C23 . . . . 0.0 ?
C24 C23 C28 C27 . . . . 0.0 ?
C21 C23 C28 C27 . . . . 179.4(2) ?
N4 C22 C29 C30 . . . . 133.9(2) ?
C21 C22 C29 C30 . . . . -41.6(3) ?
N4 C22 C29 C34 . . . . -38.1(3) ?
C21 C22 C29 C34 . . . . 146.4(2) ?
C34 C29 C30 C31 . . . . 0.0 ?
C22 C29 C30 C31 . . . . -171.9(2) ?
C29 C30 C31 C32 . . . . 0.0 ?
C30 C31 C32 C33 . . . . 0.0 ?
C31 C32 C33 C34 . . . . 0.0 ?
C32 C33 C34 C29 . . . . 0.0 ?
C30 C29 C34 C33 . . . . 0.0 ?
C22 C29 C34 C33 . . . . 172.1(2) ?
N6 Sn2 C35 C36' . . . . 58.9(4) ?
N5 Sn2 C35 C36' . . . . -9.1(4) ?
Cl8 Sn2 C35 C36' . . . . -100.0(4) ?
Cl7 Sn2 C35 C36' . . . . 160.0(4) ?
N6 Sn2 C35 C36 . . . . 48.0(2) ?
N5 Sn2 C35 C36 . . . . -20.0(2) ?
Cl8 Sn2 C35 C36 . . . . -110.84(19) ?
Cl7 Sn2 C35 C36 . . . . 149.10(19) ?
C36' C35 C36 C37 . . . . -6(3) ?
Sn2 C35 C36 C37 . . . . 86.3(2) ?
C36' C35 C36 C41 . . . . 177(3) ?
Sn2 C35 C36 C41 . . . . -91.2(2) ?
C41 C36 C37 C38 . . . . 0.0 ?
C35 C36 C37 C38 . . . . -177.4(3) ?
C41 C36 C37 Cl5 . . . . -178.96(16) ?
C35 C36 C37 Cl5 . . . . 3.6(2) ?
C36 C37 C38 C39 . . . . 0.0 ?
Cl5 C37 C38 C39 . . . . 178.99(16) ?
C37 C38 C39 C40 . . . . 0.0 ?
C38 C39 C40 C41 . . . . 0.0 ?
C39 C40 C41 C36 . . . . 0.0 ?
C37 C36 C41 C40 . . . . 0.0 ?
C35 C36 C41 C40 . . . . 177.5(3) ?
C36 C35 C36' C37' . . . . -7(2) ?
Sn2 C35 C36' C37' . . . . -100.2(6) ?
C36 C35 C36' C41' . . . . 169(3) ?
Sn2 C35 C36' C41' . . . . 76.3(4) ?
C41' C36' C37' C38' . . . . 0.0 ?
C35 C36' C37' C38' . . . . 176.4(9) ?
C41' C36' C37' Cl5' . . . . 179.4(2) ?
C35 C36' C37' Cl5' . . . . -4.2(8) ?
C36' C37' C38' C39' . . . . 0.0 ?
Cl5' C37' C38' C39' . . . . -179.4(2) ?
C37' C38' C39' C40' . . . . 0.0 ?
C38' C39' C40' C41' . . . . 0.0 ?
C39' C40' C41' C36' . . . . 0.0 ?
C37' C36' C41' C40' . . . . 0.0 ?
C35 C36' C41' C40' . . . . -176.5(8) ?
N6 Sn2 C42 C43 . . . . -77.73(18) ?
N5 Sn2 C42 C43 . . . . -9.90(18) ?
Cl8 Sn2 C42 C43 . . . . 81.14(17) ?
Cl7 Sn2 C42 C43 . . . . -178.76(17) ?
Sn2 C42 C43 C44 . . . . 94.20(18) ?
Sn2 C42 C43 C48 . . . . -78.18(19) ?
C48 C43 C44 C45 . . . . 0.0 ?
C42 C43 C44 C45 . . . . -172.2(2) ?
C48 C43 C44 Cl6 . . . . -174.94(16) ?
C42 C43 C44 Cl6 . . . . 12.8(2) ?
C43 C44 C45 C46 . . . . 0.0 ?
Cl6 C44 C45 C46 . . . . 175.22(16) ?
C44 C45 C46 C47 . . . . 0.0 ?
C45 C46 C47 C48 . . . . 0.0 ?
C46 C47 C48 C43 . . . . 0.0 ?
C44 C43 C48 C47 . . . . 0.0 ?
C42 C43 C48 C47 . . . . 172.5(2) ?
C53 N5 C49 C50 . . . . -0.4(4) ?
Sn2 N5 C49 C50 . . . . 174.8(2) ?
N5 C49 C50 C51 . . . . -0.8(4) ?
C49 C50 C51 C52 . . . . 0.9(5) ?
C50 C51 C52 C53 . . . . 0.0(4) ?
C49 N5 C53 C52 . . . . 1.3(4) ?
Sn2 N5 C53 C52 . . . . -174.1(2) ?
C49 N5 C53 C54 . . . . -176.4(2) ?
Sn2 N5 C53 C54 . . . . 8.1(3) ?
C51 C52 C53 N5 . . . . -1.1(4) ?
C51 C52 C53 C54 . . . . 176.5(3) ?
N7 N6 C54 N8 . . . . -5.3(4) ?
Sn2 N6 C54 N8 . . . . 170.41(19) ?
N7 N6 C54 C53 . . . . 172.6(2) ?
Sn2 N6 C54 C53 . . . . -11.7(3) ?
C55 N8 C54 N6 . . . . 4.6(4) ?
C55 N8 C54 C53 . . . . -173.3(2) ?
N5 C53 C54 N6 . . . . 2.3(3) ?
C52 C53 C54 N6 . . . . -175.5(3) ?
N5 C53 C54 N8 . . . . -179.7(2) ?
C52 C53 C54 N8 . . . . 2.5(4) ?
C54 N8 C55 C56 . . . . 0.5(3) ?
C54 N8 C55 C57 . . . . 179.9(2) ?
N6 N7 C56 C55 . . . . 4.4(4) ?
N6 N7 C56 C63 . . . . -174.47(19) ?
N8 C55 C56 N7 . . . . -5.0(4) ?
C57 C55 C56 N7 . . . . 175.7(2) ?
N8 C55 C56 C63 . . . . 173.8(2) ?
C57 C55 C56 C63 . . . . -5.5(4) ?
N8 C55 C57 C58 . . . . 46.9(3) ?
C56 C55 C57 C58 . . . . -133.8(2) ?
N8 C55 C57 C62 . . . . -125.8(2) ?
C56 C55 C57 C62 . . . . 53.5(3) ?
C62 C57 C58 C59 . . . . 0.0 ?
C55 C57 C58 C59 . . . . -172.76(19) ?
C57 C58 C59 C60 . . . . 0.0 ?
C58 C59 C60 C61 . . . . 0.0 ?
C59 C60 C61 C62 . . . . 0.0 ?
C60 C61 C62 C57 . . . . 0.0 ?
C58 C57 C62 C61 . . . . 0.0 ?
C55 C57 C62 C61 . . . . 172.59(19) ?
N7 C56 C63 C64 . . . . -125.0(2) ?
C55 C56 C63 C64 . . . . 56.1(3) ?
N7 C56 C63 C68 . . . . 59.9(2) ?
C55 C56 C63 C68 . . . . -119.0(2) ?
C68 C63 C64 C65 . . . . 0.0 ?
C56 C63 C64 C65 . . . . -175.05(19) ?
C63 C64 C65 C66 . . . . 0.0 ?
C64 C65 C66 C67 . . . . 0.0 ?
C65 C66 C67 C68 . . . . 0.0 ?
C66 C67 C68 C63 . . . . 0.0 ?
C64 C63 C68 C67 . . . . 0.0 ?
C56 C63 C68 C67 . . . . 175.19(19) ?
